data_2227218
loop_
_publ_author_name
'Cao, Ying-Yu'

_publ_section_title
;
 Aqua(9,10-dioxoanthracene-1,5-disulfonato-\k<i>O</i>^1^)bis(1,10-phenanthroline-\k^2^<i>N</i>,<i>N</i>')nickel(II)
;
_journal_coeditor_code BT5331
_journal_issue 10
_journal_name_full 'Acta Crystallographica Section E'
_journal_page_first m1188
_journal_paper_doi 10.1107/S1600536810034252
_journal_volume 66
_journal_year 2010
_chemical_formula_iupac '[Ni (C14 H6 O8 S2) (C12 H8 N2)2 (H2 O)]'
_chemical_formula_moiety 'C38 H24 N4 Ni O9 S2'
_chemical_formula_sum 'C38 H24 N4 Ni O9 S2'
_chemical_formula_weight 803.44
_chemical_name_systematic
;
Aqua(9,10-dioxoanthracene-1,5-disulfonato-\k<i>O</i>^1^)bis(1,10-
phenanthroline-\k^2^<i>N</i>,<i>N</i>')nickel(II)
;
_space_group_IT_number 2
_symmetry_cell_setting triclinic
_symmetry_space_group_name_Hall '-P 1'
_symmetry_space_group_name_H-M 'P -1'
_atom_sites_solution_hydrogens geom
_atom_sites_solution_primary direct
_atom_sites_solution_secondary difmap
_audit_creation_method SHELXL-97
_cell_angle_alpha 98.016(3)
_cell_angle_beta 100.520(3)
_cell_angle_gamma 91.380(2)
_cell_formula_units_Z 2
_cell_length_a 8.8784(19)
_cell_length_b 12.802(3)
_cell_length_c 14.723(3)
_cell_measurement_reflns_used 2813
_cell_measurement_temperature 294(2)
_cell_measurement_theta_max 25.16
_cell_measurement_theta_min 2.30
_cell_volume 1627.1(6)
_computing_cell_refinement 'SAINT (Bruker 2001)'
_computing_data_collection 'APEX2 (Bruker 2003)'
_computing_data_reduction 'SAINT (Bruker 2001)'
_computing_molecular_graphics 'SHELXTL (Sheldrick, 2008) and DIAMOND (Brandenburg & Berndt, 1999)'
_computing_publication_material 'SHELXL97 (Sheldrick, 2008)'
_computing_structure_refinement 'SHELXL97 (Sheldrick, 2008)'
_computing_structure_solution 'SHELXS97 (Sheldrick, 2008)'
_diffrn_ambient_temperature 294(2)
_diffrn_measured_fraction_theta_full 0.989
_diffrn_measured_fraction_theta_max 0.989
_diffrn_measurement_device_type 'Bruker APEXII CCD area-detector'
_diffrn_measurement_method 'phi and omega scans'
_diffrn_radiation_monochromator graphite
_diffrn_radiation_source 'fine-focus sealed tube'
_diffrn_radiation_type MoK\a
_diffrn_radiation_wavelength 0.71073
_diffrn_reflns_av_R_equivalents 0.0197
_diffrn_reflns_av_sigmaI/netI 0.0431
_diffrn_reflns_limit_h_max 10
_diffrn_reflns_limit_h_min -10
_diffrn_reflns_limit_k_max 12
_diffrn_reflns_limit_k_min -15
_diffrn_reflns_limit_l_max 16
_diffrn_reflns_limit_l_min -17
_diffrn_reflns_number 8942
_diffrn_reflns_theta_full 25.01
_diffrn_reflns_theta_max 25.01
_diffrn_reflns_theta_min 1.99
_exptl_absorpt_coefficient_mu 0.794
_exptl_absorpt_correction_T_max 0.8083
_exptl_absorpt_correction_T_min 0.7741
_exptl_absorpt_correction_type multi-scan
_exptl_absorpt_process_details '(SADABS; Sheldrick, 1996)'
_exptl_crystal_colour yellow
_exptl_crystal_density_diffrn 1.640
_exptl_crystal_density_method 'not measured'
_exptl_crystal_description block
_exptl_crystal_F_000 824
_exptl_crystal_size_max 0.34
_exptl_crystal_size_mid 0.32
_exptl_crystal_size_min 0.28
_refine_diff_density_max 0.432
_refine_diff_density_min -0.434
_refine_ls_extinction_method none
_refine_ls_goodness_of_fit_ref 1.045
_refine_ls_hydrogen_treatment constr
_refine_ls_matrix_type full
_refine_ls_number_parameters 487
_refine_ls_number_reflns 5693
_refine_ls_number_restraints 0
_refine_ls_restrained_S_all 1.045
_refine_ls_R_factor_all 0.0582
_refine_ls_R_factor_gt 0.0384
_refine_ls_shift/su_max 0.001
_refine_ls_shift/su_mean 0.000
_refine_ls_structure_factor_coef Fsqd
_refine_ls_weighting_details 'calc w=1/[\s^2^(Fo^2^)+(0.0542P)^2^+0.3249P] where P=(Fo^2^+2Fc^2^)/3'
_refine_ls_weighting_scheme calc
_refine_ls_wR_factor_gt 0.0963
_refine_ls_wR_factor_ref 0.1043
_reflns_number_gt 4243
_reflns_number_total 5693
_reflns_threshold_expression I>2\s(I)
_cod_data_source_file bt5331.cif
_cod_data_source_block I
_cod_database_code 2227218
_cod_database_fobs_code 2227218

loop_
_symmetry_equiv_pos_as_xyz
'x, y, z'
'-x, -y, -z'

loop_
_atom_site_type_symbol
_atom_site_label
_atom_site_fract_x
_atom_site_fract_y
_atom_site_fract_z
_atom_site_U_iso_or_equiv
_atom_site_adp_type
_atom_site_calc_flag
_atom_site_refinement_flags
_atom_site_occupancy
_atom_site_disorder_assembly
_atom_site_disorder_group
Ni Ni1 0.51255(4) 0.67299(3) 0.76204(2) 0.03729(13) Uani d . 1 . .
S S1 0.20477(9) 0.73215(6) 0.85480(5) 0.0398(2) Uani d . 1 . .
O O1 0.3705(2) 0.74179(15) 0.85534(13) 0.0405(5) Uani d . 1 . .
O O2 0.1640(2) 0.76635(16) 0.94350(14) 0.0476(5) Uani d . 1 . .
O O3 0.1423(2) 0.62602(16) 0.81432(15) 0.0525(6) Uani d . 1 . .
O O4 0.3113(3) 1.19722(17) 0.55562(14) 0.0599(7) Uani d . 1 . .
O O5 0.4395(3) 1.36031(18) 0.63825(16) 0.0649(7) Uani d . 1 . .
O O6 0.1714(3) 1.33736(18) 0.62472(18) 0.0662(7) Uani d . 1 . .
O O7 0.3099(3) 0.95751(17) 0.92421(14) 0.0589(7) Uani d . 1 . .
O O8 0.0471(3) 1.1338(2) 0.6416(2) 0.0840(10) Uani d . 1 . .
O O9 0.3412(3) 0.56089(17) 0.70180(16) 0.0596(6) Uani d . 1 . .
H H9A 0.2799 0.5630 0.7401 0.089 Uiso d R 1 . .
H H9B 0.3718 0.5007 0.6830 0.089 Uiso d R 1 . .
N N1 0.6648(3) 0.80251(18) 0.81146(17) 0.0409(6) Uani d . 1 . .
N N2 0.4355(3) 0.7717(2) 0.66457(17) 0.0459(6) Uani d . 1 . .
N N3 0.6219(3) 0.58737(18) 0.86155(16) 0.0373(6) Uani d . 1 . .
N N4 0.6551(3) 0.58717(18) 0.68469(16) 0.0390(6) Uani d . 1 . .
C C1 0.6355(3) 0.8838(2) 0.7615(2) 0.0401(7) Uani d . 1 . .
C C2 0.7799(4) 0.8171(3) 0.8840(2) 0.0510(8) Uani d . 1 . .
H H2 0.8028 0.7618 0.9182 0.061 Uiso calc R 1 . .
C C3 0.8673(4) 0.9109(3) 0.9112(3) 0.0669(11) Uani d . 1 . .
H H3 0.9470 0.9176 0.9627 0.080 Uiso calc R 1 . .
C C4 0.8372(4) 0.9926(3) 0.8631(3) 0.0687(11) Uani d . 1 . .
H H4 0.8940 1.0563 0.8822 0.082 Uiso calc R 1 . .
C C5 0.7204(4) 0.9808(2) 0.7847(3) 0.0516(9) Uani d . 1 . .
C C6 0.6834(4) 1.0610(3) 0.7278(3) 0.0618(10) Uani d . 1 . .
H H6 0.7405 1.1250 0.7418 0.074 Uiso calc R 1 . .
C C7 0.5677(5) 1.0457(3) 0.6545(3) 0.0583(10) Uani d . 1 . .
H H7 0.5454 1.1000 0.6190 0.070 Uiso calc R 1 . .
C C8 0.4773(4) 0.9488(3) 0.6291(2) 0.0501(9) Uani d . 1 . .
C C9 0.3536(4) 0.9285(3) 0.5550(2) 0.0595(10) Uani d . 1 . .
H H9 0.3231 0.9811 0.5190 0.071 Uiso calc R 1 . .
C C10 0.2769(5) 0.8328(3) 0.5347(2) 0.0639(10) Uani d . 1 . .
H H10 0.1962 0.8188 0.4840 0.077 Uiso calc R 1 . .
C C11 0.3212(4) 0.7549(3) 0.5915(2) 0.0551(9) Uani d . 1 . .
H H11 0.2684 0.6893 0.5773 0.066 Uiso calc R 1 . .
C C12 0.5131(4) 0.8670(2) 0.6827(2) 0.0422(7) Uani d . 1 . .
C C13 0.7236(3) 0.5218(2) 0.8298(2) 0.0358(7) Uani d . 1 . .
C C14 0.6111(4) 0.5946(2) 0.9512(2) 0.0462(8) Uani d . 1 . .
H H14 0.5416 0.6399 0.9738 0.055 Uiso calc R 1 . .
C C15 0.7008(4) 0.5364(3) 1.0124(2) 0.0516(9) Uani d . 1 . .
H H15 0.6929 0.5451 1.0751 0.062 Uiso calc R 1 . .
C C16 0.7991(4) 0.4675(2) 0.9804(2) 0.0451(8) Uani d . 1 . .
H H16 0.8568 0.4273 1.0206 0.054 Uiso calc R 1 . .
C C17 0.8134(3) 0.4573(2) 0.8862(2) 0.0408(7) Uani d . 1 . .
C C18 0.9110(4) 0.3856(2) 0.8449(2) 0.0495(8) Uani d . 1 . .
H H18 0.9665 0.3404 0.8810 0.059 Uiso calc R 1 . .
C C19 0.9248(4) 0.3818(3) 0.7543(2) 0.0510(8) Uani d . 1 . .
H H19 0.9893 0.3343 0.7293 0.061 Uiso calc R 1 . .
C C20 0.8404(3) 0.4508(2) 0.6967(2) 0.0418(7) Uani d . 1 . .
C C21 0.8543(4) 0.4540(3) 0.6035(2) 0.0506(8) Uani d . 1 . .
H H21 0.9205 0.4104 0.5758 0.061 Uiso calc R 1 . .
C C22 0.7691(4) 0.5223(3) 0.5541(2) 0.0515(8) Uani d . 1 . .
H H22 0.7775 0.5258 0.4926 0.062 Uiso calc R 1 . .
C C23 0.6699(4) 0.5864(2) 0.5963(2) 0.0459(8) Uani d . 1 . .
H H23 0.6110 0.6310 0.5611 0.055 Uiso calc R 1 . .
C C24 0.7396(3) 0.5191(2) 0.73459(19) 0.0367(7) Uani d . 1 . .
C C25 0.2713(3) 0.9862(2) 0.84869(19) 0.0361(7) Uani d . 1 . .
C C26 0.1617(3) 0.9217(2) 0.77210(18) 0.0316(6) Uani d . 1 . .
C C27 0.1177(3) 0.8148(2) 0.77205(19) 0.0360(7) Uani d . 1 . .
C C28 0.0029(3) 0.7658(3) 0.7013(2) 0.0501(9) Uani d . 1 . .
H H28 -0.0268 0.6956 0.7012 0.060 Uiso calc R 1 . .
C C29 -0.0685(4) 0.8182(3) 0.6313(2) 0.0580(10) Uani d . 1 . .
H H29 -0.1466 0.7838 0.5852 0.070 Uiso calc R 1 . .
C C30 -0.0244(3) 0.9214(2) 0.6293(2) 0.0448(8) Uani d . 1 . .
H H30 -0.0714 0.9564 0.5813 0.054 Uiso calc R 1 . .
C C31 0.0898(3) 0.9730(2) 0.69854(19) 0.0365(7) Uani d . 1 . .
C C32 0.1328(3) 1.0862(2) 0.6930(2) 0.0409(7) Uani d . 1 . .
C C33 0.2762(3) 1.1352(2) 0.75234(18) 0.0326(6) Uani d . 1 . .
C C34 0.3511(3) 1.2275(2) 0.73629(19) 0.0348(6) Uani d . 1 . .
S S2 0.31237(9) 1.28400(6) 0.62861(5) 0.0406(2) Uani d . 1 . .
C C36 0.4761(4) 1.2716(2) 0.8016(2) 0.0437(8) Uani d . 1 . .
H H36 0.5253 1.3328 0.7917 0.052 Uiso calc R 1 . .
C C37 0.5305(4) 1.2280(2) 0.8810(2) 0.0462(8) Uani d . 1 . .
H H37 0.6133 1.2607 0.9245 0.055 Uiso calc R 1 . .
C C38 0.4619(3) 1.1357(2) 0.8958(2) 0.0409(7) Uani d . 1 . .
H H38 0.4998 1.1050 0.9484 0.049 Uiso calc R 1 . .
C C39 0.3358(3) 1.0890(2) 0.83153(18) 0.0338(6) Uani d . 1 . .

loop_
_atom_site_aniso_label
_atom_site_aniso_U_11
_atom_site_aniso_U_22
_atom_site_aniso_U_33
_atom_site_aniso_U_12
_atom_site_aniso_U_13
_atom_site_aniso_U_23
Ni1 0.0464(2) 0.0297(2) 0.0329(2) 0.00424(16) -0.00302(17) 0.00803(16)
S1 0.0423(4) 0.0375(4) 0.0388(4) -0.0023(3) -0.0022(3) 0.0168(3)
O1 0.0382(12) 0.0387(11) 0.0413(12) 0.0021(9) -0.0029(9) 0.0083(9)
O2 0.0522(13) 0.0541(14) 0.0403(12) 0.0037(10) 0.0078(10) 0.0211(10)
O3 0.0591(14) 0.0380(12) 0.0569(14) -0.0133(10) -0.0046(11) 0.0179(10)
O4 0.0929(18) 0.0480(14) 0.0317(12) 0.0215(12) -0.0056(11) 0.0007(10)
O5 0.0696(16) 0.0626(16) 0.0610(15) -0.0220(13) -0.0017(13) 0.0266(13)
O6 0.0672(16) 0.0620(16) 0.0826(18) 0.0345(13) 0.0226(13) 0.0398(14)
O7 0.0852(17) 0.0502(14) 0.0338(12) -0.0166(12) -0.0153(11) 0.0189(10)
O8 0.0617(16) 0.0684(17) 0.112(2) -0.0115(13) -0.0398(15) 0.0560(16)
O9 0.0673(16) 0.0399(13) 0.0631(15) -0.0023(11) -0.0020(12) -0.0025(11)
N1 0.0456(15) 0.0353(14) 0.0424(15) 0.0039(11) 0.0067(12) 0.0098(11)
N2 0.0568(17) 0.0450(16) 0.0339(14) 0.0126(13) 0.0004(12) 0.0078(12)
N3 0.0424(14) 0.0345(14) 0.0342(14) 0.0002(11) 0.0022(11) 0.0094(11)
N4 0.0491(15) 0.0313(13) 0.0349(14) 0.0028(11) -0.0014(11) 0.0107(11)
C1 0.0440(18) 0.0347(17) 0.0459(18) 0.0096(13) 0.0160(14) 0.0098(14)
C2 0.050(2) 0.0425(19) 0.056(2) -0.0013(15) -0.0033(16) 0.0076(16)
C3 0.063(2) 0.053(2) 0.074(3) -0.0076(18) -0.009(2) 0.001(2)
C4 0.057(2) 0.043(2) 0.101(3) -0.0075(17) 0.008(2) 0.003(2)
C5 0.050(2) 0.0363(18) 0.076(2) 0.0096(15) 0.0291(18) 0.0134(17)
C6 0.065(2) 0.040(2) 0.091(3) 0.0085(17) 0.035(2) 0.020(2)
C7 0.080(3) 0.039(2) 0.075(3) 0.0194(18) 0.048(2) 0.0287(18)
C8 0.064(2) 0.054(2) 0.0438(19) 0.0303(17) 0.0265(17) 0.0215(16)
C9 0.082(3) 0.062(2) 0.046(2) 0.033(2) 0.0245(19) 0.0241(18)
C10 0.073(3) 0.082(3) 0.0352(19) 0.032(2) -0.0012(17) 0.0129(19)
C11 0.072(2) 0.052(2) 0.0368(18) 0.0181(17) -0.0031(17) 0.0065(15)
C12 0.0542(19) 0.0375(17) 0.0407(18) 0.0121(14) 0.0183(15) 0.0119(14)
C13 0.0379(16) 0.0292(15) 0.0385(17) -0.0043(12) -0.0022(13) 0.0119(13)
C14 0.052(2) 0.051(2) 0.0358(18) 0.0010(15) 0.0057(14) 0.0111(15)
C15 0.055(2) 0.064(2) 0.0380(18) -0.0036(17) 0.0037(15) 0.0222(16)
C16 0.0443(18) 0.0462(19) 0.0455(19) -0.0021(15) -0.0034(15) 0.0257(15)
C17 0.0410(17) 0.0363(17) 0.0443(18) -0.0039(13) -0.0013(14) 0.0167(14)
C18 0.0481(19) 0.0383(18) 0.061(2) 0.0087(15) -0.0043(16) 0.0209(16)
C19 0.0480(19) 0.0457(19) 0.060(2) 0.0142(15) 0.0047(16) 0.0141(17)
C20 0.0421(17) 0.0362(17) 0.0460(19) 0.0029(13) 0.0036(14) 0.0081(14)
C21 0.057(2) 0.050(2) 0.0433(19) 0.0054(16) 0.0079(16) 0.0026(16)
C22 0.067(2) 0.053(2) 0.0340(17) 0.0019(17) 0.0070(16) 0.0054(15)
C23 0.060(2) 0.0423(18) 0.0330(17) 0.0031(15) -0.0010(15) 0.0106(14)
C24 0.0413(17) 0.0303(15) 0.0359(16) -0.0041(13) -0.0017(13) 0.0083(13)
C25 0.0376(16) 0.0366(16) 0.0329(16) 0.0030(12) -0.0010(12) 0.0110(13)
C26 0.0288(14) 0.0365(16) 0.0300(15) 0.0019(12) 0.0023(12) 0.0103(12)
C27 0.0328(15) 0.0403(17) 0.0346(16) -0.0023(12) 0.0000(12) 0.0135(13)
C28 0.0462(19) 0.0463(19) 0.052(2) -0.0137(15) -0.0117(15) 0.0193(16)
C29 0.0443(19) 0.067(2) 0.053(2) -0.0188(16) -0.0200(16) 0.0197(18)
C30 0.0352(17) 0.055(2) 0.0425(18) -0.0031(14) -0.0078(14) 0.0216(15)
C31 0.0312(15) 0.0426(17) 0.0361(16) 0.0005(12) 0.0013(12) 0.0142(13)
C32 0.0374(16) 0.0435(18) 0.0420(17) 0.0010(13) -0.0030(14) 0.0207(14)
C33 0.0372(16) 0.0306(15) 0.0297(15) 0.0062(12) 0.0031(12) 0.0061(12)
C34 0.0412(17) 0.0287(15) 0.0331(16) 0.0018(12) 0.0030(13) 0.0051(12)
S2 0.0494(5) 0.0337(4) 0.0392(4) 0.0050(3) 0.0030(3) 0.0133(3)
C36 0.056(2) 0.0315(16) 0.0402(17) -0.0077(14) 0.0010(15) 0.0055(13)
C37 0.058(2) 0.0389(18) 0.0350(17) -0.0071(15) -0.0050(15) 0.0004(14)
C38 0.0498(18) 0.0385(17) 0.0309(16) 0.0007(14) -0.0022(13) 0.0062(13)
C39 0.0400(16) 0.0330(15) 0.0281(15) 0.0039(12) 0.0038(12) 0.0068(12)

loop_
_atom_type_symbol
_atom_type_description
_atom_type_scat_dispersion_real
_atom_type_scat_dispersion_imag
_atom_type_scat_source
C C 0.0033 0.0016 'International Tables Vol C Tables 4.2.6.8 and 6.1.1.4'
H H 0.0000 0.0000 'International Tables Vol C Tables 4.2.6.8 and 6.1.1.4'
N N 0.0061 0.0033 'International Tables Vol C Tables 4.2.6.8 and 6.1.1.4'
O O 0.0106 0.0060 'International Tables Vol C Tables 4.2.6.8 and 6.1.1.4'
S S 0.1246 0.1234 'International Tables Vol C Tables 4.2.6.8 and 6.1.1.4'
Ni Ni 0.3393 1.1124 'International Tables Vol C Tables 4.2.6.8 and 6.1.1.4'

loop_
_geom_angle_atom_site_label_1
_geom_angle_atom_site_label_2
_geom_angle_atom_site_label_3
_geom_angle_site_symmetry_1
_geom_angle_site_symmetry_3
_geom_angle
_geom_angle_publ_flag
O9 Ni1 N3 . . 96.61(9) ?
O9 Ni1 N1 . . 170.98(9) ?
N3 Ni1 N1 . . 92.15(9) ?
O9 Ni1 N2 . . 91.57(10) ?
N3 Ni1 N2 . . 171.08(10) ?
N1 Ni1 N2 . . 79.83(10) ?
O9 Ni1 N4 . . 87.47(10) ?
N3 Ni1 N4 . . 80.16(9) ?
N1 Ni1 N4 . . 96.19(10) ?
N2 Ni1 N4 . . 96.71(9) ?
O9 Ni1 O1 . . 90.17(9) ?
N3 Ni1 O1 . . 91.38(9) ?
N1 Ni1 O1 . . 87.44(9) ?
N2 Ni1 O1 . . 92.15(9) ?
N4 Ni1 O1 . . 170.88(8) ?
O2 S1 O3 . . 112.60(13) ?
O2 S1 O1 . . 113.95(12) ?
O3 S1 O1 . . 110.91(13) ?
O2 S1 C27 . . 109.11(13) ?
O3 S1 C27 . . 104.16(13) ?
O1 S1 C27 . . 105.37(12) ?
S1 O1 Ni1 . . 133.04(12) ?
Ni1 O9 H9A . . 105.1 ?
Ni1 O9 H9B . . 114.9 ?
H9A O9 H9B . . 117.0 ?
C2 N1 C1 . . 117.4(3) ?
C2 N1 Ni1 . . 129.7(2) ?
C1 N1 Ni1 . . 112.88(19) ?
C11 N2 C12 . . 117.8(3) ?
C11 N2 Ni1 . . 129.2(2) ?
C12 N2 Ni1 . . 112.95(19) ?
C14 N3 C13 . . 118.3(3) ?
C14 N3 Ni1 . . 128.4(2) ?
C13 N3 Ni1 . . 113.18(18) ?
C23 N4 C24 . . 117.6(3) ?
C23 N4 Ni1 . . 130.2(2) ?
C24 N4 Ni1 . . 112.18(19) ?
N1 C1 C5 . . 122.7(3) ?
N1 C1 C12 . . 117.1(3) ?
C5 C1 C12 . . 120.2(3) ?
N1 C2 C3 . . 122.9(3) ?
N1 C2 H2 . . 118.5 ?
C3 C2 H2 . . 118.5 ?
C4 C3 C2 . . 120.0(3) ?
C4 C3 H3 . . 120.0 ?
C2 C3 H3 . . 120.0 ?
C3 C4 C5 . . 119.6(3) ?
C3 C4 H4 . . 120.2 ?
C5 C4 H4 . . 120.2 ?
C4 C5 C1 . . 117.3(3) ?
C4 C5 C6 . . 123.7(3) ?
C1 C5 C6 . . 118.9(3) ?
C7 C6 C5 . . 120.9(3) ?
C7 C6 H6 . . 119.5 ?
C5 C6 H6 . . 119.5 ?
C6 C7 C8 . . 122.0(3) ?
C6 C7 H7 . . 119.0 ?
C8 C7 H7 . . 119.0 ?
C9 C8 C12 . . 116.6(3) ?
C9 C8 C7 . . 125.0(3) ?
C12 C8 C7 . . 118.5(3) ?
C10 C9 C8 . . 120.7(3) ?
C10 C9 H9 . . 119.7 ?
C8 C9 H9 . . 119.7 ?
C9 C10 C11 . . 119.1(3) ?
C9 C10 H10 . . 120.5 ?
C11 C10 H10 . . 120.5 ?
N2 C11 C10 . . 122.3(3) ?
N2 C11 H11 . . 118.8 ?
C10 C11 H11 . . 118.8 ?
N2 C12 C8 . . 123.4(3) ?
N2 C12 C1 . . 117.1(2) ?
C8 C12 C1 . . 119.5(3) ?
N3 C13 C17 . . 122.9(3) ?
N3 C13 C24 . . 117.5(2) ?
C17 C13 C24 . . 119.5(3) ?
N3 C14 C15 . . 122.1(3) ?
N3 C14 H14 . . 118.9 ?
C15 C14 H14 . . 118.9 ?
C16 C15 C14 . . 120.0(3) ?
C16 C15 H15 . . 120.0 ?
C14 C15 H15 . . 120.0 ?
C15 C16 C17 . . 119.5(3) ?
C15 C16 H16 . . 120.2 ?
C17 C16 H16 . . 120.2 ?
C16 C17 C13 . . 117.0(3) ?
C16 C17 C18 . . 124.2(3) ?
C13 C17 C18 . . 118.9(3) ?
C19 C18 C17 . . 121.7(3) ?
C19 C18 H18 . . 119.2 ?
C17 C18 H18 . . 119.2 ?
C18 C19 C20 . . 120.4(3) ?
C18 C19 H19 . . 119.8 ?
C20 C19 H19 . . 119.8 ?
C24 C20 C21 . . 117.7(3) ?
C24 C20 C19 . . 119.0(3) ?
C21 C20 C19 . . 123.3(3) ?
C22 C21 C20 . . 119.1(3) ?
C22 C21 H21 . . 120.5 ?
C20 C21 H21 . . 120.5 ?
C21 C22 C23 . . 119.7(3) ?
C21 C22 H22 . . 120.1 ?
C23 C22 H22 . . 120.1 ?
N4 C23 C22 . . 123.1(3) ?
N4 C23 H23 . . 118.5 ?
C22 C23 H23 . . 118.5 ?
N4 C24 C20 . . 122.7(3) ?
N4 C24 C13 . . 116.9(3) ?
C20 C24 C13 . . 120.4(3) ?
O7 C25 C26 . . 121.8(2) ?
O7 C25 C39 . . 119.5(2) ?
C26 C25 C39 . . 118.7(2) ?
C31 C26 C27 . . 118.5(2) ?
C31 C26 C25 . . 117.3(2) ?
C27 C26 C25 . . 124.1(2) ?
C28 C27 C26 . . 118.9(2) ?
C28 C27 S1 . . 115.7(2) ?
C26 C27 S1 . . 125.4(2) ?
C29 C28 C27 . . 121.7(3) ?
C29 C28 H28 . . 119.1 ?
C27 C28 H28 . . 119.1 ?
C30 C29 C28 . . 120.0(3) ?
C30 C29 H29 . . 120.0 ?
C28 C29 H29 . . 120.0 ?
C29 C30 C31 . . 120.0(3) ?
C29 C30 H30 . . 120.0 ?
C31 C30 H30 . . 120.0 ?
C30 C31 C26 . . 120.9(3) ?
C30 C31 C32 . . 117.6(2) ?
C26 C31 C32 . . 121.5(2) ?
O8 C32 C33 . . 122.7(3) ?
O8 C32 C31 . . 118.8(3) ?
C33 C32 C31 . . 118.5(2) ?
C39 C33 C34 . . 119.0(2) ?
C39 C33 C32 . . 117.1(2) ?
C34 C33 C32 . . 123.8(2) ?
C36 C34 C33 . . 118.5(2) ?
C36 C34 S2 . . 116.2(2) ?
C33 C34 S2 . . 124.8(2) ?
O4 S2 O6 . . 115.06(15) ?
O4 S2 O5 . . 113.50(16) ?
O6 S2 O5 . . 109.79(15) ?
O4 S2 C34 . . 105.34(13) ?
O6 S2 C34 . . 108.66(14) ?
O5 S2 C34 . . 103.64(13) ?
C37 C36 C34 . . 122.2(3) ?
C37 C36 H36 . . 118.9 ?
C34 C36 H36 . . 118.9 ?
C38 C37 C36 . . 119.8(3) ?
C38 C37 H37 . . 120.1 ?
C36 C37 H37 . . 120.1 ?
C37 C38 C39 . . 119.6(3) ?
C37 C38 H38 . . 120.2 ?
C39 C38 H38 . . 120.2 ?
C38 C39 C33 . . 120.8(2) ?
C38 C39 C25 . . 117.1(2) ?
C33 C39 C25 . . 122.0(2) ?

loop_
_geom_bond_atom_site_label_1
_geom_bond_atom_site_label_2
_geom_bond_site_symmetry_2
_geom_bond_distance
_geom_bond_publ_flag
Ni1 O9 . 2.051(2) .
Ni1 N3 . 2.066(2) .
Ni1 N1 . 2.074(2) .
Ni1 N2 . 2.077(2) .
Ni1 N4 . 2.086(3) .
Ni1 O1 . 2.145(2) .
S1 O2 . 1.431(2) ?
S1 O3 . 1.458(2) ?
S1 O1 . 1.472(2) ?
S1 C27 . 1.804(3) ?
O4 S2 . 1.432(2) ?
O5 S2 . 1.449(2) ?
O6 S2 . 1.436(2) ?
O7 C25 . 1.212(3) ?
O8 C32 . 1.209(3) ?
O9 H9A . 0.8501 ?
O9 H9B . 0.8501 ?
N1 C2 . 1.326(4) ?
N1 C1 . 1.359(3) ?
N2 C11 . 1.326(4) ?
N2 C12 . 1.356(4) ?
N3 C14 . 1.331(4) ?
N3 C13 . 1.349(4) ?
N4 C23 . 1.330(4) ?
N4 C24 . 1.367(3) ?
C1 C5 . 1.404(4) ?
C1 C12 . 1.425(4) ?
C2 C3 . 1.383(5) ?
C2 H2 . 0.9300 ?
C3 C4 . 1.348(5) ?
C3 H3 . 0.9300 ?
C4 C5 . 1.392(5) ?
C4 H4 . 0.9300 ?
C5 C6 . 1.421(5) ?
C6 C7 . 1.335(5) ?
C6 H6 . 0.9300 ?
C7 C8 . 1.428(5) ?
C7 H7 . 0.9300 ?
C8 C9 . 1.390(5) ?
C8 C12 . 1.405(4) ?
C9 C10 . 1.355(5) ?
C9 H9 . 0.9300 ?
C10 C11 . 1.407(4) ?
C10 H10 . 0.9300 ?
C11 H11 . 0.9300 ?
C13 C17 . 1.410(4) ?
C13 C24 . 1.431(4) ?
C14 C15 . 1.399(4) ?
C14 H14 . 0.9300 ?
C15 C16 . 1.354(5) ?
C15 H15 . 0.9300 ?
C16 C17 . 1.404(4) ?
C16 H16 . 0.9300 ?
C17 C18 . 1.427(5) ?
C18 C19 . 1.355(4) ?
C18 H18 . 0.9300 ?
C19 C20 . 1.439(4) ?
C19 H19 . 0.9300 ?
C20 C24 . 1.400(4) ?
C20 C21 . 1.406(4) ?
C21 C22 . 1.369(4) ?
C21 H21 . 0.9300 ?
C22 C23 . 1.388(5) ?
C22 H22 . 0.9300 ?
C23 H23 . 0.9300 ?
C25 C26 . 1.484(4) ?
C25 C39 . 1.494(4) ?
C26 C31 . 1.406(3) ?
C26 C27 . 1.414(4) ?
C27 C28 . 1.384(4) ?
C28 C29 . 1.375(4) ?
C28 H28 . 0.9300 ?
C29 C30 . 1.374(4) ?
C29 H29 . 0.9300 ?
C30 C31 . 1.381(4) ?
C30 H30 . 0.9300 ?
C31 C32 . 1.506(4) ?
C32 C33 . 1.477(4) ?
C33 C39 . 1.404(3) ?
C33 C34 . 1.411(4) ?
C34 C36 . 1.380(4) ?
C34 S2 . 1.813(3) ?
C36 C37 . 1.379(4) ?
C36 H36 . 0.9300 ?
C37 C38 . 1.377(4) ?
C37 H37 . 0.9300 ?
C38 C39 . 1.389(4) ?
C38 H38 . 0.9300 ?

loop_
_geom_hbond_atom_site_label_D
_geom_hbond_atom_site_label_H
_geom_hbond_atom_site_label_A
_geom_hbond_site_symmetry_A
_geom_hbond_distance_DH
_geom_hbond_distance_HA
_geom_hbond_distance_DA
_geom_hbond_angle_DHA
O9 H9A O3 . 0.85 1.90 2.704(3) 156
O9 H9B O5 1_545 0.85 1.97 2.823(3) 179

loop_
_geom_torsion_atom_site_label_1
_geom_torsion_atom_site_label_2
_geom_torsion_atom_site_label_3
_geom_torsion_atom_site_label_4
_geom_torsion_site_symmetry_1
_geom_torsion_site_symmetry_2
_geom_torsion_site_symmetry_3
_geom_torsion_site_symmetry_4
_geom_torsion
_geom_torsion_publ_flag
O2 S1 O1 Ni1 . . . . 162.23(13) ?
O3 S1 O1 Ni1 . . . . 33.92(19) ?
C27 S1 O1 Ni1 . . . . -78.20(17) ?
O9 Ni1 O1 S1 . . . . -16.47(16) ?
N3 Ni1 O1 S1 . . . . -113.08(16) ?
N1 Ni1 O1 S1 . . . . 154.83(16) ?
N2 Ni1 O1 S1 . . . . 75.11(16) ?
N4 Ni1 O1 S1 . . . . -91.4(5) ?
O9 Ni1 N1 C2 . . . . 163.0(6) ?
N3 Ni1 N1 C2 . . . . -3.1(3) ?
N2 Ni1 N1 C2 . . . . -179.2(3) ?
N4 Ni1 N1 C2 . . . . -83.4(3) ?
O1 Ni1 N1 C2 . . . . 88.2(3) ?
O9 Ni1 N1 C1 . . . . -15.1(7) ?
N3 Ni1 N1 C1 . . . . 178.8(2) ?
N2 Ni1 N1 C1 . . . . 2.8(2) ?
N4 Ni1 N1 C1 . . . . 98.5(2) ?
O1 Ni1 N1 C1 . . . . -89.9(2) ?
O9 Ni1 N2 C11 . . . . -3.0(3) ?
N3 Ni1 N2 C11 . . . . 153.5(6) ?
N1 Ni1 N2 C11 . . . . 179.8(3) ?
N4 Ni1 N2 C11 . . . . 84.6(3) ?
O1 Ni1 N2 C11 . . . . -93.2(3) ?
O9 Ni1 N2 C12 . . . . 174.7(2) ?
N3 Ni1 N2 C12 . . . . -28.8(7) ?
N1 Ni1 N2 C12 . . . . -2.6(2) ?
N4 Ni1 N2 C12 . . . . -97.7(2) ?
O1 Ni1 N2 C12 . . . . 84.4(2) ?
O9 Ni1 N3 C14 . . . . -99.1(3) ?
N1 Ni1 N3 C14 . . . . 78.7(3) ?
N2 Ni1 N3 C14 . . . . 104.6(7) ?
N4 Ni1 N3 C14 . . . . 174.6(3) ?
O1 Ni1 N3 C14 . . . . -8.8(2) ?
O9 Ni1 N3 C13 . . . . 85.70(19) ?
N1 Ni1 N3 C13 . . . . -96.47(19) ?
N2 Ni1 N3 C13 . . . . -70.6(7) ?
N4 Ni1 N3 C13 . . . . -0.56(18) ?
O1 Ni1 N3 C13 . . . . 176.04(18) ?
O9 Ni1 N4 C23 . . . . 81.9(3) ?
N3 Ni1 N4 C23 . . . . 179.1(3) ?
N1 Ni1 N4 C23 . . . . -89.8(3) ?
N2 Ni1 N4 C23 . . . . -9.4(3) ?
O1 Ni1 N4 C23 . . . . 157.1(4) ?
O9 Ni1 N4 C24 . . . . -95.10(19) ?
N3 Ni1 N4 C24 . . . . 2.06(18) ?
N1 Ni1 N4 C24 . . . . 93.17(19) ?
N2 Ni1 N4 C24 . . . . 173.62(18) ?
O1 Ni1 N4 C24 . . . . -20.0(6) ?
C2 N1 C1 C5 . . . . -0.8(5) ?
Ni1 N1 C1 C5 . . . . 177.5(2) ?
C2 N1 C1 C12 . . . . 179.1(3) ?
Ni1 N1 C1 C12 . . . . -2.6(3) ?
C1 N1 C2 C3 . . . . 1.3(5) ?
Ni1 N1 C2 C3 . . . . -176.7(3) ?
N1 C2 C3 C4 . . . . -0.1(6) ?
C2 C3 C4 C5 . . . . -1.7(6) ?
C3 C4 C5 C1 . . . . 2.1(6) ?
C3 C4 C5 C6 . . . . -177.9(4) ?
N1 C1 C5 C4 . . . . -0.9(5) ?
C12 C1 C5 C4 . . . . 179.2(3) ?
N1 C1 C5 C6 . . . . 179.1(3) ?
C12 C1 C5 C6 . . . . -0.8(5) ?
C4 C5 C6 C7 . . . . -178.5(4) ?
C1 C5 C6 C7 . . . . 1.5(5) ?
C5 C6 C7 C8 . . . . -0.8(5) ?
C6 C7 C8 C9 . . . . 178.6(3) ?
C6 C7 C8 C12 . . . . -0.6(5) ?
C12 C8 C9 C10 . . . . -2.4(5) ?
C7 C8 C9 C10 . . . . 178.3(3) ?
C8 C9 C10 C11 . . . . 1.9(5) ?
C12 N2 C11 C10 . . . . -1.5(5) ?
Ni1 N2 C11 C10 . . . . 176.1(2) ?
C9 C10 C11 N2 . . . . 0.1(6) ?
C11 N2 C12 C8 . . . . 0.9(5) ?
Ni1 N2 C12 C8 . . . . -177.1(2) ?
C11 N2 C12 C1 . . . . 180.0(3) ?
Ni1 N2 C12 C1 . . . . 2.0(3) ?
C9 C8 C12 N2 . . . . 1.0(5) ?
C7 C8 C12 N2 . . . . -179.7(3) ?
C9 C8 C12 C1 . . . . -178.0(3) ?
C7 C8 C12 C1 . . . . 1.3(4) ?
N1 C1 C12 N2 . . . . 0.4(4) ?
C5 C1 C12 N2 . . . . -179.7(3) ?
N1 C1 C12 C8 . . . . 179.5(3) ?
C5 C1 C12 C8 . . . . -0.6(5) ?
C14 N3 C13 C17 . . . . 3.1(4) ?
Ni1 N3 C13 C17 . . . . 178.8(2) ?
C14 N3 C13 C24 . . . . -176.8(2) ?
Ni1 N3 C13 C24 . . . . -1.0(3) ?
C13 N3 C14 C15 . . . . -0.3(4) ?
Ni1 N3 C14 C15 . . . . -175.3(2) ?
N3 C14 C15 C16 . . . . -2.1(5) ?
C14 C15 C16 C17 . . . . 1.8(5) ?
C15 C16 C17 C13 . . . . 0.7(4) ?
C15 C16 C17 C18 . . . . -178.7(3) ?
N3 C13 C17 C16 . . . . -3.3(4) ?
C24 C13 C17 C16 . . . . 176.5(3) ?
N3 C13 C17 C18 . . . . 176.2(3) ?
C24 C13 C17 C18 . . . . -4.0(4) ?
C16 C17 C18 C19 . . . . -177.4(3) ?
C13 C17 C18 C19 . . . . 3.2(4) ?
C17 C18 C19 C20 . . . . 0.0(5) ?
C18 C19 C20 C24 . . . . -2.3(5) ?
C18 C19 C20 C21 . . . . 177.3(3) ?
C24 C20 C21 C22 . . . . -0.4(5) ?
C19 C20 C21 C22 . . . . 179.9(3) ?
C20 C21 C22 C23 . . . . -0.5(5) ?
C24 N4 C23 C22 . . . . -1.7(4) ?
Ni1 N4 C23 C22 . . . . -178.6(2) ?
C21 C22 C23 N4 . . . . 1.6(5) ?
C23 N4 C24 C20 . . . . 0.7(4) ?
Ni1 N4 C24 C20 . . . . 178.1(2) ?
C23 N4 C24 C13 . . . . 179.3(2) ?
Ni1 N4 C24 C13 . . . . -3.2(3) ?
C21 C20 C24 N4 . . . . 0.4(4) ?
C19 C20 C24 N4 . . . . 180.0(3) ?
C21 C20 C24 C13 . . . . -178.2(3) ?
C19 C20 C24 C13 . . . . 1.4(4) ?
N3 C13 C24 N4 . . . . 2.9(4) ?
C17 C13 C24 N4 . . . . -176.9(2) ?
N3 C13 C24 C20 . . . . -178.4(3) ?
C17 C13 C24 C20 . . . . 1.8(4) ?
O7 C25 C26 C31 . . . . 161.8(3) ?
C39 C25 C26 C31 . . . . -18.4(4) ?
O7 C25 C26 C27 . . . . -13.5(5) ?
C39 C25 C26 C27 . . . . 166.2(3) ?
C31 C26 C27 C28 . . . . -1.8(4) ?
C25 C26 C27 C28 . . . . 173.5(3) ?
C31 C26 C27 S1 . . . . 175.3(2) ?
C25 C26 C27 S1 . . . . -9.4(4) ?
O2 S1 C27 C28 . . . . -111.8(3) ?
O3 S1 C27 C28 . . . . 8.6(3) ?
O1 S1 C27 C28 . . . . 125.4(2) ?
O2 S1 C27 C26 . . . . 71.0(3) ?
O3 S1 C27 C26 . . . . -168.6(3) ?
O1 S1 C27 C26 . . . . -51.8(3) ?
C26 C27 C28 C29 . . . . 0.3(5) ?
S1 C27 C28 C29 . . . . -177.1(3) ?
C27 C28 C29 C30 . . . . 1.2(6) ?
C28 C29 C30 C31 . . . . -1.1(5) ?
C29 C30 C31 C26 . . . . -0.4(5) ?
C29 C30 C31 C32 . . . . -179.7(3) ?
C27 C26 C31 C30 . . . . 1.9(4) ?
C25 C26 C31 C30 . . . . -173.7(3) ?
C27 C26 C31 C32 . . . . -178.9(3) ?
C25 C26 C31 C32 . . . . 5.5(4) ?
C30 C31 C32 O8 . . . . 15.4(5) ?
C26 C31 C32 O8 . . . . -163.9(3) ?
C30 C31 C32 C33 . . . . -166.1(3) ?
C26 C31 C32 C33 . . . . 14.7(4) ?
O8 C32 C33 C39 . . . . 157.1(3) ?
C31 C32 C33 C39 . . . . -21.4(4) ?
O8 C32 C33 C34 . . . . -19.8(5) ?
C31 C32 C33 C34 . . . . 161.8(3) ?
C39 C33 C34 C36 . . . . -3.0(4) ?
C32 C33 C34 C36 . . . . 173.8(3) ?
C39 C33 C34 S2 . . . . 168.3(2) ?
C32 C33 C34 S2 . . . . -14.9(4) ?
C36 C34 S2 O4 . . . . 124.0(3) ?
C33 C34 S2 O4 . . . . -47.4(3) ?
C36 C34 S2 O6 . . . . -112.2(3) ?
C33 C34 S2 O6 . . . . 76.3(3) ?
C36 C34 S2 O5 . . . . 4.5(3) ?
C33 C34 S2 O5 . . . . -166.9(3) ?
C33 C34 C36 C37 . . . . 0.6(5) ?
S2 C34 C36 C37 . . . . -171.4(3) ?
C34 C36 C37 C38 . . . . 1.8(5) ?
C36 C37 C38 C39 . . . . -1.7(5) ?
C37 C38 C39 C33 . . . . -0.7(5) ?
C37 C38 C39 C25 . . . . 176.9(3) ?
C34 C33 C39 C38 . . . . 3.1(4) ?
C32 C33 C39 C38 . . . . -173.9(3) ?
C34 C33 C39 C25 . . . . -174.4(3) ?
C32 C33 C39 C25 . . . . 8.5(4) ?
O7 C25 C39 C38 . . . . 13.8(4) ?
C26 C25 C39 C38 . . . . -166.0(3) ?
O7 C25 C39 C33 . . . . -168.6(3) ?
C26 C25 C39 C33 . . . . 11.6(4) ?
